data_4085068
loop_
_publ_author_name
'Ro\,sca, Drago\,s-Adrian'
'Fernandez-Cestau, Julio'
'Hughes, David L.'
'Bochmann, Manfred'

_publ_section_title
;
 Reactivity of Gold Hydrides: O2 Insertion into the Au-H Bond.
;
_journal_issue 11
_journal_name_full Organometallics
_journal_page_first 2098
_journal_page_last 2101
_journal_paper_doi 10.1021/om501165z
_journal_volume 34
_journal_year 2015
_chemical_formula_moiety 'C82 H108 AU3 N6 O3, 3(C4 H8 O), O H'
_chemical_formula_structural '[{LAu}3 CO3].(OH).3(THF)'
_chemical_formula_sum 'C94 H133 Au3 N6 O7'
_chemical_formula_weight 2049.96
_chemical_name_common 'Compound 5.3(THF)'
_chemical_name_systematic
;
 ?
;
_space_group_crystal_system monoclinic
_space_group_IT_number 14
_space_group_name_Hall '-P 2yn'
_space_group_name_H-M_alt 'P 1 21/n 1'
_symmetry_space_group_name_Hall '-P 2yn'
_symmetry_space_group_name_H-M 'P 1 21/n 1'
_atom_sites_solution_hydrogens geom
_atom_sites_solution_primary direct
_atom_sites_solution_secondary difmap
_audit_creation_method SHELXL-97
_cell_angle_alpha 90
_cell_angle_beta 94.2010(10)
_cell_angle_gamma 90
_cell_formula_units_Z 4
_cell_length_a 12.4797(9)
_cell_length_b 41.783(3)
_cell_length_c 21.4315(15)
_cell_measurement_temperature 100(2)
_cell_volume 11145.2(14)
_computing_cell_refinement
;
CrystalClear-SM Expert 3.1 b27 (Rigaku, 20112)
;
_computing_data_collection
;
CrystalClear-SM Expert 3.1 b27 (Rigaku, 20112)
;
_computing_data_reduction
;
CrystalClear-SM Expert 3.1 b27 (Rigaku, 20112)
;
_computing_molecular_graphics 'ORTEP (Johnson, 1976 and Farrugia, 2012)'
_computing_publication_material 'SHELXL-97 (Sheldrick, 2008) and WINGX (Farrugia, 2012)'
_computing_structure_refinement 'SHELXL-2013 (Sheldrick 2013)'
_computing_structure_solution 'SHELXS-97 (Sheldrick 2008)'
_diffrn_ambient_temperature 100(2)
_diffrn_detector_area_resol_mean 28.5714
_diffrn_measured_fraction_theta_full 0.965
_diffrn_measured_fraction_theta_max 0.990
_diffrn_measurement_device 'AFC12 (Right): Kappa 3 circle'
_diffrn_measurement_device_type 'Rigaku Saturn724+ (2x2 bin mode)'
_diffrn_measurement_method 'profile data from \w-scans'
_diffrn_measurement_specimen_support MiTeGen
_diffrn_radiation_monochromator graphite
_diffrn_radiation_type MoK\a
_diffrn_radiation_wavelength 0.71073
_diffrn_reflns_av_R_equivalents 0.0881
_diffrn_reflns_av_unetI/netI 0.0524
_diffrn_reflns_Laue_measured_fraction_full 0.965
_diffrn_reflns_Laue_measured_fraction_max 0.990
_diffrn_reflns_limit_h_max 14
_diffrn_reflns_limit_h_min -14
_diffrn_reflns_limit_k_max 49
_diffrn_reflns_limit_k_min -49
_diffrn_reflns_limit_l_max 25
_diffrn_reflns_limit_l_min -25
_diffrn_reflns_number 110406
_diffrn_reflns_point_group_measured_fraction_full 0.965
_diffrn_reflns_point_group_measured_fraction_max 0.990
_diffrn_reflns_theta_full 25.242
_diffrn_reflns_theta_max 25.000
_diffrn_reflns_theta_min 3.518
_diffrn_source 'sealed tube'
_exptl_absorpt_coefficient_mu 3.984
_exptl_absorpt_correction_T_max 1.000
_exptl_absorpt_correction_T_min 0.620
_exptl_absorpt_correction_type multi-scan
_exptl_absorpt_process_details
;
SADABS-2012/1 - Bruker AXS area detector scaling and absorption correction 
;
_exptl_crystal_colour 'pale yellow'
_exptl_crystal_density_diffrn 1.222
_exptl_crystal_density_method 'not measured'
_exptl_crystal_description rod
_exptl_crystal_F_000 4128
_exptl_crystal_size_max 0.26
_exptl_crystal_size_mid 0.06
_exptl_crystal_size_min 0.04
_refine_diff_density_max 1.919
_refine_diff_density_min -2.662
_refine_diff_density_rms 0.182
_refine_ls_extinction_method none
_refine_ls_goodness_of_fit_ref 1.055
_refine_ls_hydrogen_treatment constr
_refine_ls_matrix_type full
_refine_ls_number_parameters 931
_refine_ls_number_reflns 19432
_refine_ls_number_restraints 0
_refine_ls_restrained_S_all 1.055
_refine_ls_R_factor_all 0.0932
_refine_ls_R_factor_gt 0.0653
_refine_ls_shift/su_max 0.007
_refine_ls_shift/su_mean 0.000
_refine_ls_structure_factor_coef Fsqd
_refine_ls_weighting_details 'w=1/[\s^2^(Fo^2^)+(0.1125P)^2^+38.3493P] where P=(Fo^2^+2Fc^2^)/3'
_refine_ls_weighting_scheme calc
_refine_ls_wR_factor_gt 0.1778
_refine_ls_wR_factor_ref 0.1912
_reflns_Friedel_coverage 0.000
_reflns_number_gt 14485
_reflns_number_total 19432
_reflns_threshold_expression 'I > 2\s(I)'
_cod_data_source_file om501165z_si_002.cif
_cod_data_source_block 5
_cod_depositor_comments 'Adding full bibliography for 4085067--4085069.cif.'
_cod_database_code 4085068
_shelx_space_group_comment
;
The symmetry employed for this shelxl refinement is uniquely defined
by the following loop, which should always be used as a source of
symmetry information in preference to the above space-group names.
They are only intended as comments.
;

loop_
_space_group_symop_operation_xyz
'x, y, z'
'-x+1/2, y+1/2, -z+1/2'
'-x, -y, -z'
'x-1/2, -y-1/2, z-1/2'

loop_
_atom_site_label
_atom_site_type_symbol
_atom_site_fract_x
_atom_site_fract_y
_atom_site_fract_z
_atom_site_U_iso_or_equiv
_atom_site_adp_type
_atom_site_occupancy
_atom_site_site_symmetry_order
_atom_site_calc_flag
_atom_site_refinement_flags_posn
_atom_site_refinement_flags_adp
_atom_site_refinement_flags_occupancy
Au1 Au 0.20433(3) 0.10985(2) 0.35862(2) 0.04851(13) Uani 1 1 d . . .
C121 C 0.3522(15) 0.0936(5) 0.2314(7) 0.097(5) Uani 1 1 d . . .
C122 C 0.406(2) 0.0649(6) 0.2421(8) 0.119(7) Uani 1 1 d . . .
C123 C 0.518(2) 0.0656(8) 0.2489(11) 0.152(10) Uani 1 1 d . . .
H123 H 0.5574 0.0472 0.2590 0.183 Uiso 1 1 calc R U .
C124 C 0.568(2) 0.0943(10) 0.2403(12) 0.159(11) Uani 1 1 d . . .
H124 H 0.6422 0.0948 0.2387 0.191 Uiso 1 1 calc R U .
C125 C 0.508(2) 0.1230(8) 0.2339(12) 0.154(9) Uani 1 1 d . . .
H125 H 0.5448 0.1424 0.2351 0.184 Uiso 1 1 calc R U .
C126 C 0.4015(14) 0.1229(5) 0.2261(8) 0.096(5) Uani 1 1 d . . .
C12A C 0.346(2) 0.0332(5) 0.2522(9) 0.131(8) Uani 1 1 d . . .
H12A H 0.2738 0.0354 0.2310 0.158 Uiso 1 1 calc R U .
C12B C 0.3301(18) 0.0271(4) 0.3252(9) 0.126(7) Uani 1 1 d . . .
H12B H 0.2904 0.0077 0.3298 0.189 Uiso 1 1 calc R U .
H12C H 0.2914 0.0447 0.3415 0.189 Uiso 1 1 calc R U .
H12D H 0.3992 0.0253 0.3477 0.189 Uiso 1 1 calc R U .
C12C C 0.404(3) 0.0028(8) 0.2197(16) 0.26(2) Uani 1 1 d . . .
H12E H 0.3631 -0.0163 0.2251 0.396 Uiso 1 1 calc R U .
H12F H 0.4754 0.0000 0.2391 0.396 Uiso 1 1 calc R U .
H12G H 0.4081 0.0069 0.1758 0.396 Uiso 1 1 calc R U .
C12D C 0.3410(17) 0.1535(5) 0.2155(9) 0.112(6) Uani 1 1 d . . .
H12H H 0.2645 0.1481 0.2109 0.134 Uiso 1 1 calc R U .
C12E C 0.357(2) 0.1786(6) 0.2695(10) 0.164(11) Uani 1 1 d . . .
H12I H 0.3145 0.1973 0.2588 0.246 Uiso 1 1 calc R U .
H12J H 0.4310 0.1844 0.2754 0.246 Uiso 1 1 calc R U .
H12K H 0.3336 0.1695 0.3074 0.246 Uiso 1 1 calc R U .
C12F C 0.367(2) 0.1710(6) 0.1562(10) 0.162(10) Uani 1 1 d . . .
H12L H 0.3241 0.1901 0.1516 0.243 Uiso 1 1 calc R U .
H12M H 0.3517 0.1574 0.1207 0.243 Uiso 1 1 calc R U .
H12N H 0.4418 0.1767 0.1590 0.243 Uiso 1 1 calc R U .
C11 C 0.1692(11) 0.0997(3) 0.2701(5) 0.060(3) Uani 1 1 d . . .
N12 N 0.2371(11) 0.0920(3) 0.2265(5) 0.084(3) Uani 1 1 d . . .
C13 C 0.1746(17) 0.0891(4) 0.1673(6) 0.095(5) Uani 1 1 d . . .
H13 H 0.2027 0.0852 0.1289 0.114 Uiso 1 1 calc R U .
C14 C 0.0749(15) 0.0926(3) 0.1755(7) 0.083(4) Uani 1 1 d . . .
H14 H 0.0170 0.0910 0.1459 0.099 Uiso 1 1 calc R U .
N15 N 0.0725(9) 0.0998(2) 0.2412(5) 0.063(3) Uani 1 1 d . . .
C151 C -0.0252(11) 0.1077(3) 0.2746(7) 0.069(3) Uani 1 1 d . . .
C152 C -0.0823(12) 0.0824(3) 0.2986(8) 0.080(4) Uani 1 1 d . . .
C153 C -0.1671(16) 0.0902(6) 0.3338(14) 0.171(12) Uani 1 1 d . . .
H153 H -0.2057 0.0742 0.3524 0.205 Uiso 1 1 calc R U .
C154 C -0.1939(17) 0.1223(5) 0.3412(16) 0.176(14) Uani 1 1 d . . .
H154 H -0.2524 0.1271 0.3641 0.211 Uiso 1 1 calc R U .
C155 C -0.1392(16) 0.1470(5) 0.3167(11) 0.122(7) Uani 1 1 d . . .
H155 H -0.1610 0.1681 0.3217 0.146 Uiso 1 1 calc R U .
C156 C -0.0506(14) 0.1398(3) 0.2843(9) 0.103(6) Uani 1 1 d . . .
C15A C -0.0575(12) 0.0489(3) 0.2867(8) 0.082(4) Uani 1 1 d . . .
H15A H 0.0090 0.0484 0.2651 0.099 Uiso 1 1 calc R U .
C15B C -0.039(2) 0.0288(5) 0.3472(9) 0.142(8) Uani 1 1 d . . .
H15B H -0.0219 0.0072 0.3365 0.212 Uiso 1 1 calc R U .
H15C H -0.1028 0.0291 0.3695 0.212 Uiso 1 1 calc R U .
H15D H 0.0197 0.0378 0.3730 0.212 Uiso 1 1 calc R U .
C15C C -0.1479(17) 0.0337(4) 0.2423(10) 0.126(7) Uani 1 1 d . . .
H15E H -0.1308 0.0117 0.2348 0.189 Uiso 1 1 calc R U .
H15F H -0.1536 0.0452 0.2034 0.189 Uiso 1 1 calc R U .
H15G H -0.2150 0.0350 0.2615 0.189 Uiso 1 1 calc R U .
C15D C 0.0139(19) 0.1663(3) 0.2511(10) 0.135(9) Uani 1 1 d . . .
H15H H 0.0772 0.1564 0.2347 0.162 Uiso 1 1 calc R U .
C15E C -0.055(3) 0.1809(5) 0.1965(14) 0.234(19) Uani 1 1 d . . .
H15I H -0.0749 0.1645 0.1664 0.351 Uiso 1 1 calc R U .
H15J H -0.0150 0.1973 0.1771 0.351 Uiso 1 1 calc R U .
H15K H -0.1188 0.1900 0.2117 0.351 Uiso 1 1 calc R U .
C15F C 0.052(2) 0.1913(4) 0.2997(10) 0.161(11) Uani 1 1 d . . .
H15L H 0.0977 0.1813 0.3319 0.241 Uiso 1 1 calc R U .
H15M H -0.0097 0.2003 0.3179 0.241 Uiso 1 1 calc R U .
H15N H 0.0902 0.2079 0.2800 0.241 Uiso 1 1 calc R U .
Au2 Au 0.34070(3) 0.21311(2) 0.44778(2) 0.04437(13) Uani 1 1 d . . .
C221 C 0.4341(9) 0.2713(2) 0.3571(5) 0.051(3) Uani 1 1 d . . .
C222 C 0.3451(10) 0.2808(2) 0.3198(5) 0.054(3) Uani 1 1 d . . .
C223 C 0.3451(11) 0.2746(3) 0.2549(5) 0.066(3) Uani 1 1 d . . .
H223 H 0.2848 0.2797 0.2287 0.079 Uiso 1 1 calc R U .
C224 C 0.4319(13) 0.2613(3) 0.2306(6) 0.075(4) Uani 1 1 d . . .
H224 H 0.4330 0.2591 0.1875 0.090 Uiso 1 1 calc R U .
C225 C 0.5184(12) 0.2513(3) 0.2689(6) 0.076(4) Uani 1 1 d . . .
H225 H 0.5745 0.2407 0.2515 0.091 Uiso 1 1 calc R U .
C226 C 0.5239(10) 0.2566(3) 0.3335(5) 0.060(3) Uani 1 1 d . . .
C22A C 0.2475(9) 0.2954(3) 0.3463(6) 0.060(3) Uani 1 1 d . . .
H22A H 0.2635 0.2989 0.3913 0.072 Uiso 1 1 calc R U .
C22B C 0.2176(13) 0.3274(3) 0.3157(8) 0.090(5) Uani 1 1 d . . .
H22B H 0.1562 0.3361 0.3342 0.134 Uiso 1 1 calc R U .
H22C H 0.2008 0.3243 0.2717 0.134 Uiso 1 1 calc R U .
H22D H 0.2770 0.3420 0.3220 0.134 Uiso 1 1 calc R U .
C22C C 0.1494(13) 0.2732(4) 0.3372(8) 0.095(5) Uani 1 1 d . . .
H22E H 0.0890 0.2830 0.3550 0.142 Uiso 1 1 calc R U .
H22F H 0.1653 0.2531 0.3577 0.142 Uiso 1 1 calc R U .
H22G H 0.1326 0.2696 0.2934 0.142 Uiso 1 1 calc R U .
C22D C 0.6219(10) 0.2453(3) 0.3751(6) 0.068(3) Uani 1 1 d . . .
H22H H 0.6171 0.2540 0.4172 0.081 Uiso 1 1 calc R U .
C22E C 0.7269(12) 0.2555(4) 0.3514(8) 0.099(5) Uani 1 1 d . . .
H22I H 0.7850 0.2481 0.3794 0.149 Uiso 1 1 calc R U .
H22J H 0.7292 0.2785 0.3489 0.149 Uiso 1 1 calc R U .
H22K H 0.7336 0.2466 0.3106 0.149 Uiso 1 1 calc R U .
C22F C 0.6245(13) 0.2087(3) 0.3791(10) 0.107(6) Uani 1 1 d . . .
H22L H 0.5588 0.2012 0.3946 0.161 Uiso 1 1 calc R U .
H22M H 0.6841 0.2021 0.4070 0.161 Uiso 1 1 calc R U .
H22N H 0.6321 0.1999 0.3383 0.161 Uiso 1 1 calc R U .
C21 C 0.4012(8) 0.2554(2) 0.4652(5) 0.045(2) Uani 1 1 d . . .
N22 N 0.4371(7) 0.27694(19) 0.4241(4) 0.048(2) Uani 1 1 d . . .
C23 C 0.4732(9) 0.3047(2) 0.4534(5) 0.053(3) Uani 1 1 d . . .
H23 H 0.5013 0.3227 0.4348 0.064 Uiso 1 1 calc R U .
C24 C 0.4594(9) 0.3003(3) 0.5151(6) 0.059(3) Uani 1 1 d . . .
H24 H 0.4763 0.3149 0.5471 0.071 Uiso 1 1 calc R U .
N25 N 0.4161(7) 0.27073(19) 0.5213(4) 0.050(2) Uani 1 1 d . . .
C251 C 0.3902(11) 0.2558(3) 0.5801(5) 0.066(3) Uani 1 1 d . . .
C252 C 0.2889(18) 0.2632(5) 0.6008(8) 0.108(6) Uani 1 1 d . . .
C253 C 0.264(3) 0.2485(7) 0.6560(11) 0.184(16) Uani 1 1 d . . .
H253 H 0.1980 0.2525 0.6725 0.221 Uiso 1 1 calc R U .
C254 C 0.339(4) 0.2270(6) 0.6874(11) 0.21(2) Uani 1 1 d . . .
H254 H 0.3233 0.2162 0.7234 0.246 Uiso 1 1 calc R U .
C255 C 0.429(3) 0.2235(4) 0.6643(9) 0.148(11) Uani 1 1 d . . .
H255 H 0.4787 0.2109 0.6876 0.178 Uiso 1 1 calc R U .
C256 C 0.4635(19) 0.2357(3) 0.6088(6) 0.096(6) Uani 1 1 d . . .
C25A C 0.2126(18) 0.2873(8) 0.5619(14) 0.175(13) Uani 1 1 d . . .
H25A H 0.2532 0.3017 0.5363 0.210 Uiso 1 1 calc R U .
C25B C 0.152(2) 0.3057(8) 0.6100(13) 0.215(15) Uani 1 1 d . . .
H25B H 0.2020 0.3170 0.6380 0.323 Uiso 1 1 calc R U .
H25C H 0.1115 0.2909 0.6334 0.323 Uiso 1 1 calc R U .
H25D H 0.1035 0.3207 0.5887 0.323 Uiso 1 1 calc R U .
C25C C 0.125(2) 0.2694(9) 0.5228(16) 0.24(2) Uani 1 1 d . . .
H25E H 0.1572 0.2569 0.4915 0.367 Uiso 1 1 calc R U .
H25F H 0.0758 0.2845 0.5029 0.367 Uiso 1 1 calc R U .
H25G H 0.0875 0.2555 0.5494 0.367 Uiso 1 1 calc R U .
C25D C 0.571(2) 0.2285(4) 0.5819(10) 0.116(7) Uani 1 1 d . . .
H25H H 0.5625 0.2309 0.5364 0.139 Uiso 1 1 calc R U .
C25E C 0.610(3) 0.1937(5) 0.5977(13) 0.187(13) Uani 1 1 d . . .
H25I H 0.6782 0.1902 0.5806 0.281 Uiso 1 1 calc R U .
H25J H 0.5586 0.1787 0.5799 0.281 Uiso 1 1 calc R U .
H25K H 0.6181 0.1910 0.6422 0.281 Uiso 1 1 calc R U .
C25F C 0.654(2) 0.2535(6) 0.6087(14) 0.186(13) Uani 1 1 d . . .
H25L H 0.7221 0.2495 0.5927 0.280 Uiso 1 1 calc R U .
H25M H 0.6602 0.2520 0.6536 0.280 Uiso 1 1 calc R U .
H25N H 0.6295 0.2746 0.5966 0.280 Uiso 1 1 calc R U .
Au3 Au 0.25319(3) 0.12097(2) 0.58843(2) 0.04219(12) Uani 1 1 d . . .
C321 C 0.4056(8) 0.0643(2) 0.6598(5) 0.048(2) Uani 1 1 d . . .
C322 C 0.4213(9) 0.0446(2) 0.6080(6) 0.057(3) Uani 1 1 d . . .
C323 C 0.5301(11) 0.0424(3) 0.5911(8) 0.086(4) Uani 1 1 d . . .
H323 H 0.5450 0.0297 0.5572 0.104 Uiso 1 1 calc R U .
C324 C 0.6110(11) 0.0579(4) 0.6225(9) 0.095(5) Uani 1 1 d . . .
H324 H 0.6805 0.0559 0.6101 0.114 Uiso 1 1 calc R U .
C325 C 0.5910(11) 0.0775(3) 0.6750(8) 0.083(4) Uani 1 1 d . . .
H325 H 0.6475 0.0885 0.6962 0.099 Uiso 1 1 calc R U .
C326 C 0.4870(10) 0.0802(2) 0.6949(6) 0.063(3) Uani 1 1 d . . .
C32A C 0.3324(10) 0.0280(3) 0.5713(5) 0.059(3) Uani 1 1 d . . .
H32A H 0.2652 0.0341 0.5891 0.071 Uiso 1 1 calc R U .
C32B C 0.3462(12) -0.0091(3) 0.5797(7) 0.085(4) Uani 1 1 d . . .
H32B H 0.2886 -0.0199 0.5562 0.127 Uiso 1 1 calc R U .
H32C H 0.3447 -0.0145 0.6232 0.127 Uiso 1 1 calc R U .
H32D H 0.4136 -0.0156 0.5650 0.127 Uiso 1 1 calc R U .
C32C C 0.3220(12) 0.0369(3) 0.5020(6) 0.078(4) Uani 1 1 d . . .
H32E H 0.2629 0.0254 0.4814 0.117 Uiso 1 1 calc R U .
H32F H 0.3871 0.0314 0.4833 0.117 Uiso 1 1 calc R U .
H32G H 0.3094 0.0595 0.4977 0.117 Uiso 1 1 calc R U .
C32D C 0.4659(12) 0.1020(3) 0.7491(7) 0.078(4) Uani 1 1 d . . .
H32H H 0.3924 0.0980 0.7605 0.093 Uiso 1 1 calc R U .
C32E C 0.4722(14) 0.1370(3) 0.7263(9) 0.102(5) Uani 1 1 d . . .
H32I H 0.4574 0.1513 0.7597 0.152 Uiso 1 1 calc R U .
H32J H 0.4202 0.1403 0.6916 0.152 Uiso 1 1 calc R U .
H32K H 0.5428 0.1413 0.7133 0.152 Uiso 1 1 calc R U .
C32F C 0.5439(16) 0.0951(4) 0.8079(8) 0.110(6) Uani 1 1 d . . .
H32L H 0.5268 0.1089 0.8415 0.165 Uiso 1 1 calc R U .
H32M H 0.6166 0.0988 0.7980 0.165 Uiso 1 1 calc R U .
H32N H 0.5362 0.0732 0.8205 0.165 Uiso 1 1 calc R U .
C31 C 0.2257(8) 0.0883(2) 0.6516(4) 0.044(2) Uani 1 1 d . . .
N32 N 0.2973(7) 0.06739(17) 0.6771(4) 0.0434(18) Uani 1 1 d . . .
C33 C 0.2502(9) 0.0480(2) 0.7212(5) 0.050(3) Uani 1 1 d . . .
H33 H 0.2840 0.0321 0.7457 0.060 Uiso 1 1 calc R U .
C34 C 0.1462(9) 0.0571(2) 0.7207(5) 0.052(3) Uani 1 1 d . . .
H34 H 0.0940 0.0484 0.7445 0.063 Uiso 1 1 calc R U .
N35 N 0.1322(6) 0.08196(17) 0.6777(4) 0.0416(18) Uani 1 1 d . . .
C351 C 0.0326(8) 0.0993(2) 0.6635(5) 0.044(2) Uani 1 1 d . . .
C352 C -0.0378(9) 0.0883(2) 0.6143(5) 0.052(3) Uani 1 1 d . . .
C353 C -0.1342(11) 0.1046(3) 0.6026(7) 0.071(3) Uani 1 1 d . . .
H353 H -0.1814 0.0983 0.5693 0.085 Uiso 1 1 calc R U .
C354 C -0.1614(10) 0.1302(3) 0.6397(6) 0.064(3) Uani 1 1 d . . .
H354 H -0.2268 0.1408 0.6323 0.077 Uiso 1 1 calc R U .
C355 C -0.0870(11) 0.1397(3) 0.6887(6) 0.066(3) Uani 1 1 d . . .
H355 H -0.1049 0.1570 0.7130 0.080 Uiso 1 1 calc R U .
C356 C 0.0091(10) 0.1253(2) 0.7028(5) 0.055(3) Uani 1 1 d . . .
C35A C -0.0083(10) 0.0611(3) 0.5709(6) 0.063(3) Uani 1 1 d . . .
H35A H 0.0550 0.0501 0.5902 0.075 Uiso 1 1 calc R U .
C35B C -0.0994(11) 0.0367(3) 0.5600(7) 0.081(4) Uani 1 1 d . . .
H35B H -0.0774 0.0200 0.5330 0.121 Uiso 1 1 calc R U .
H35C H -0.1620 0.0472 0.5410 0.121 Uiso 1 1 calc R U .
H35D H -0.1159 0.0277 0.5994 0.121 Uiso 1 1 calc R U .
C35C C 0.0199(12) 0.0746(3) 0.5081(7) 0.085(4) Uani 1 1 d . . .
H35E H 0.0387 0.0574 0.4813 0.128 Uiso 1 1 calc R U .
H35F H 0.0796 0.0890 0.5144 0.128 Uiso 1 1 calc R U .
H35G H -0.0410 0.0859 0.4889 0.128 Uiso 1 1 calc R U .
C35D C 0.0890(11) 0.1367(3) 0.7530(6) 0.070(4) Uani 1 1 d . . .
H35H H 0.1404 0.1193 0.7625 0.085 Uiso 1 1 calc R U .
C35E C 0.0381(14) 0.1453(4) 0.8135(6) 0.103(6) Uani 1 1 d . . .
H35I H -0.0013 0.1272 0.8274 0.155 Uiso 1 1 calc R U .
H35J H -0.0098 0.1631 0.8060 0.155 Uiso 1 1 calc R U .
H35K H 0.0934 0.1510 0.8451 0.155 Uiso 1 1 calc R U .
C35F C 0.1494(13) 0.1647(4) 0.7328(7) 0.094(5) Uani 1 1 d . . .
H35L H 0.2004 0.1713 0.7661 0.141 Uiso 1 1 calc R U .
H35M H 0.1005 0.1820 0.7224 0.141 Uiso 1 1 calc R U .
H35N H 0.1868 0.1592 0.6968 0.141 Uiso 1 1 calc R U .
C9 C 0.2638(8) 0.1483(2) 0.4663(5) 0.046(2) Uani 1 1 d . . .
O91 O 0.2349(7) 0.12014(15) 0.4504(3) 0.0553(19) Uani 1 1 d . . .
O92 O 0.2795(6) 0.16910(15) 0.4243(3) 0.0540(18) Uani 1 1 d . . .
O93 O 0.2841(6) 0.15583(15) 0.5249(3) 0.0536(18) Uani 1 1 d . . .
C41 C 0.6627(18) 0.0980(5) 0.4730(10) 0.061(5) Uiso 0.6 1 d . . P
C42 C 0.5707(19) 0.0892(6) 0.4223(12) 0.140(8) Uiso 1 1 d . . .
C43 C 0.5131(17) 0.1209(5) 0.4109(10) 0.119(6) Uiso 1 1 d . . .
C44 C 0.514(3) 0.1314(8) 0.4779(15) 0.096(8) Uiso 0.6 1 d . . P
C45 C 0.637(2) 0.1238(6) 0.5021(12) 0.081(6) Uiso 0.6 1 d . . P
C41A C 0.601(3) 0.0870(8) 0.4735(16) 0.068(8) Uiso 0.4 1 d . . P
C44A C 0.561(4) 0.1439(11) 0.471(2) 0.094(12) Uiso 0.4 1 d . . P
C45A C 0.541(4) 0.1110(11) 0.511(2) 0.100(12) Uiso 0.4 1 d . . P
C51 C 0.8939(19) 0.2136(6) 0.5089(12) 0.134(7) Uiso 1 1 d . . .
C52 C 0.957(2) 0.2099(6) 0.5736(14) 0.157(9) Uiso 1 1 d . . .
C53 C 1.034(3) 0.1794(8) 0.5473(16) 0.186(11) Uiso 1 1 d . . .
C54 C 1.009(2) 0.1756(7) 0.4889(15) 0.161(9) Uiso 1 1 d . . .
C55 C 0.896(4) 0.1857(12) 0.498(2) 0.130(14) Uiso 0.5 1 d . . P
C55A C 0.936(4) 0.2010(11) 0.451(2) 0.127(13) Uiso 0.5 1 d . . P
C61 C 0.236(5) 0.1480(16) 0.004(3) 0.19(2) Uiso 0.5 1 d . . P
C62 C 0.369(5) 0.1596(12) -0.094(2) 0.30(2) Uiso 1 1 d . . .
C63 C 0.500(7) 0.1731(18) -0.059(4) 0.43(4) Uiso 1 1 d . . .
C64 C 0.261(4) 0.1880(11) -0.021(2) 0.249(18) Uiso 1 1 d . . .
C65 C 0.379(6) 0.1859(14) -0.013(3) 0.34(3) Uiso 1 1 d . . .
C61A C 0.240(4) 0.1615(12) -0.057(2) 0.134(14) Uiso 0.5 1 d . . P
O7 O 0.3484(16) 0.0130(5) 0.8519(10) 0.192(7) Uiso 1 1 d . . .

loop_
_atom_site_aniso_label
_atom_site_aniso_U_11
_atom_site_aniso_U_22
_atom_site_aniso_U_33
_atom_site_aniso_U_23
_atom_site_aniso_U_13
_atom_site_aniso_U_12
Au1 0.0611(3) 0.0403(2) 0.0447(2) 0.00322(16) 0.00787(18) -0.00156(17)
C121 0.101(13) 0.129(15) 0.062(9) -0.017(9) 0.021(8) 0.008(12)
C122 0.15(2) 0.141(18) 0.067(10) -0.008(11) 0.031(11) 0.043(15)
C123 0.12(2) 0.22(3) 0.122(18) -0.008(19) 0.040(15) 0.06(2)
C124 0.11(2) 0.25(4) 0.119(19) 0.00(2) 0.020(15) 0.00(2)
C125 0.14(2) 0.19(3) 0.13(2) 0.014(19) 0.029(17) -0.01(2)
C126 0.075(11) 0.130(15) 0.090(11) -0.002(10) 0.041(9) -0.025(10)
C12A 0.21(2) 0.101(13) 0.089(12) -0.015(10) 0.037(14) 0.062(15)
C12B 0.168(19) 0.096(12) 0.116(15) -0.006(11) 0.027(14) 0.047(12)
C12C 0.35(5) 0.21(3) 0.25(4) 0.04(3) 0.10(4) 0.16(3)
C12D 0.121(15) 0.117(14) 0.102(13) -0.001(11) 0.042(11) -0.028(12)
C12E 0.23(3) 0.15(2) 0.112(16) -0.001(15) 0.050(18) -0.09(2)
C12F 0.21(3) 0.18(2) 0.100(15) 0.000(16) 0.058(16) 0.01(2)
C11 0.075(8) 0.053(6) 0.053(7) 0.006(5) 0.005(6) 0.006(6)
N12 0.095(9) 0.098(9) 0.059(6) -0.006(6) 0.012(6) -0.016(7)
C13 0.156(17) 0.097(11) 0.033(6) -0.006(6) 0.003(8) -0.053(11)
C14 0.110(12) 0.073(9) 0.064(9) -0.007(7) -0.007(8) -0.029(9)
N15 0.082(7) 0.049(5) 0.056(6) 0.002(4) -0.005(5) -0.004(5)
C151 0.070(8) 0.049(6) 0.086(9) -0.009(6) -0.016(7) -0.003(6)
C152 0.075(9) 0.055(7) 0.109(11) -0.015(7) 0.001(8) -0.013(6)
C153 0.093(14) 0.143(18) 0.29(3) -0.10(2) 0.085(17) -0.055(13)
C154 0.093(14) 0.093(14) 0.35(4) -0.085(19) 0.083(19) -0.012(11)
C155 0.094(13) 0.090(12) 0.18(2) -0.038(13) -0.005(13) 0.022(11)
C156 0.088(11) 0.065(9) 0.148(16) -0.023(9) -0.049(11) 0.014(8)
C15A 0.087(10) 0.052(7) 0.109(12) -0.006(7) 0.017(8) -0.025(7)
C15B 0.21(2) 0.109(14) 0.099(14) 0.000(12) -0.019(15) 0.006(15)
C15C 0.164(19) 0.068(10) 0.138(17) -0.006(10) -0.043(14) -0.020(11)
C15D 0.21(2) 0.029(6) 0.157(18) 0.011(8) -0.085(16) -0.011(9)
C15E 0.37(4) 0.091(14) 0.21(3) 0.043(17) -0.18(3) -0.01(2)
C15F 0.27(3) 0.058(9) 0.141(18) 0.032(10) -0.083(18) -0.056(13)
Au2 0.0548(3) 0.0389(2) 0.0406(2) 0.00606(15) 0.01134(17) -0.00425(16)
C221 0.072(7) 0.040(5) 0.044(5) 0.008(4) 0.023(5) -0.001(5)
C222 0.068(7) 0.039(5) 0.056(6) 0.008(5) 0.005(5) 0.004(5)
C223 0.086(9) 0.063(7) 0.047(6) 0.011(5) -0.004(6) -0.007(7)
C224 0.116(12) 0.067(8) 0.043(6) 0.016(6) 0.020(7) -0.005(8)
C225 0.098(10) 0.079(9) 0.053(7) 0.012(6) 0.027(7) -0.004(7)
C226 0.076(8) 0.051(6) 0.053(6) 0.021(5) 0.018(6) -0.001(5)
C22A 0.062(7) 0.054(6) 0.063(7) 0.003(5) -0.001(6) 0.003(5)
C22B 0.097(11) 0.067(8) 0.103(11) 0.023(8) -0.008(9) 0.031(8)
C22C 0.094(11) 0.089(10) 0.098(12) -0.014(9) -0.004(9) -0.020(9)
C22D 0.060(7) 0.074(8) 0.072(8) 0.021(6) 0.028(6) 0.007(6)
C22E 0.083(10) 0.119(13) 0.099(12) 0.035(10) 0.024(9) -0.003(9)
C22F 0.075(10) 0.077(10) 0.173(19) 0.049(11) 0.037(11) 0.017(8)
C21 0.048(6) 0.043(5) 0.045(5) 0.011(4) 0.009(4) 0.000(4)
N22 0.051(5) 0.042(4) 0.052(5) 0.010(4) 0.013(4) 0.002(4)
C23 0.065(7) 0.041(5) 0.054(6) 0.008(5) 0.011(5) -0.013(5)
C24 0.062(7) 0.054(6) 0.062(7) 0.006(5) 0.010(6) -0.005(5)
N25 0.061(6) 0.041(4) 0.050(5) -0.001(4) 0.019(4) -0.008(4)
C251 0.102(10) 0.065(7) 0.032(5) 0.000(5) 0.019(6) -0.033(7)
C252 0.135(16) 0.111(13) 0.084(11) -0.034(10) 0.048(11) -0.048(12)
C253 0.32(4) 0.15(2) 0.103(17) -0.054(15) 0.15(2) -0.13(2)
C254 0.47(6) 0.085(14) 0.084(15) -0.034(11) 0.14(3) -0.12(2)
C255 0.32(4) 0.066(10) 0.067(11) -0.005(9) 0.045(16) -0.025(15)
C256 0.193(19) 0.042(7) 0.050(7) 0.000(6) 0.001(10) -0.021(9)
C25A 0.094(15) 0.26(3) 0.19(3) -0.11(3) 0.072(16) 0.002(18)
C25B 0.21(3) 0.26(3) 0.18(3) -0.13(3) 0.08(2) 0.01(3)
C25C 0.13(2) 0.37(5) 0.24(3) -0.19(4) 0.01(2) -0.01(3)
C25D 0.157(19) 0.081(11) 0.105(14) 0.033(10) -0.027(14) 0.017(12)
C25E 0.29(4) 0.096(15) 0.17(2) 0.020(15) -0.01(2) 0.086(19)
C25F 0.15(2) 0.15(2) 0.26(3) 0.10(2) -0.01(2) 0.043(18)
Au3 0.0557(3) 0.03141(19) 0.0408(2) -0.00204(14) 0.01305(16) -0.00330(15)
C321 0.047(6) 0.033(5) 0.066(7) 0.002(4) 0.010(5) 0.000(4)
C322 0.054(7) 0.040(5) 0.080(8) -0.007(5) 0.019(6) 0.003(5)
C323 0.065(9) 0.075(9) 0.123(13) -0.016(8) 0.038(9) 0.002(7)
C324 0.046(8) 0.091(10) 0.151(16) 0.007(11) 0.031(9) 0.003(7)
C325 0.057(8) 0.074(9) 0.116(12) 0.013(8) -0.005(8) -0.011(7)
C326 0.065(8) 0.035(5) 0.090(9) 0.004(5) 0.003(6) -0.007(5)
C32A 0.063(7) 0.059(6) 0.059(7) -0.019(5) 0.023(6) 0.005(5)
C32B 0.096(11) 0.066(8) 0.094(10) -0.022(7) 0.013(8) -0.019(7)
C32C 0.102(11) 0.056(7) 0.077(9) -0.011(6) 0.019(8) 0.003(7)
C32D 0.077(9) 0.055(7) 0.098(10) -0.011(7) -0.019(8) -0.016(6)
C32E 0.116(13) 0.055(8) 0.127(14) -0.010(8) -0.034(11) -0.004(8)
C32F 0.157(17) 0.070(9) 0.096(12) -0.004(8) -0.042(11) 0.002(10)
C31 0.052(6) 0.032(5) 0.047(5) -0.010(4) 0.010(4) -0.012(4)
N32 0.048(5) 0.032(4) 0.050(5) -0.006(3) 0.006(4) -0.004(3)
C33 0.076(8) 0.030(5) 0.046(5) 0.000(4) 0.015(5) -0.004(5)
C34 0.072(8) 0.040(5) 0.049(6) 0.004(4) 0.026(5) 0.006(5)
N35 0.052(5) 0.030(4) 0.045(4) -0.009(3) 0.018(4) 0.002(3)
C351 0.054(6) 0.035(5) 0.045(5) 0.004(4) 0.017(5) 0.005(4)
C352 0.050(6) 0.034(5) 0.073(7) -0.010(5) 0.018(5) 0.003(4)
C353 0.071(8) 0.066(7) 0.076(9) -0.005(6) 0.011(7) -0.003(6)
C354 0.064(8) 0.048(6) 0.084(9) 0.001(6) 0.024(7) 0.017(5)
C355 0.080(9) 0.048(6) 0.076(8) -0.003(6) 0.039(7) 0.017(6)
C356 0.077(8) 0.036(5) 0.056(6) -0.003(4) 0.028(6) 0.013(5)
C35A 0.062(7) 0.063(7) 0.064(7) -0.022(6) 0.007(6) 0.006(6)
C35B 0.093(10) 0.053(7) 0.095(10) -0.032(7) -0.004(8) -0.001(7)
C35C 0.086(10) 0.089(10) 0.083(10) -0.041(8) 0.022(8) -0.011(8)
C35D 0.081(9) 0.064(7) 0.066(8) -0.033(6) 0.003(6) 0.028(7)
C35E 0.126(13) 0.124(13) 0.062(9) -0.052(9) 0.025(9) 0.020(10)
C35F 0.101(12) 0.085(10) 0.097(11) -0.048(9) 0.010(9) -0.009(9)
C9 0.043(6) 0.036(5) 0.058(6) 0.007(4) 0.004(5) -0.005(4)
O91 0.088(6) 0.029(3) 0.049(4) 0.003(3) 0.008(4) -0.006(3)
O92 0.081(5) 0.032(3) 0.050(4) 0.002(3) 0.011(4) -0.012(3)
O93 0.076(5) 0.036(3) 0.051(4) 0.000(3) 0.016(4) -0.001(3)

loop_
_atom_type_symbol
_atom_type_description
_atom_type_scat_dispersion_real
_atom_type_scat_dispersion_imag
_atom_type_scat_source
C C 0.0033 0.0016 'International Tables Vol C Tables 4.2.6.8 and 6.1.1.4'
H H 0.0000 0.0000 'International Tables Vol C Tables 4.2.6.8 and 6.1.1.4'
Au Au -2.0133 8.8022 'International Tables Vol C Tables 4.2.6.8 and 6.1.1.4'
N N 0.0061 0.0033 'International Tables Vol C Tables 4.2.6.8 and 6.1.1.4'
O O 0.0106 0.0060 'International Tables Vol C Tables 4.2.6.8 and 6.1.1.4'

loop_
_geom_angle_atom_site_label_1
_geom_angle_atom_site_label_2
_geom_angle_atom_site_label_3
_geom_angle
C11 Au1 O91 177.9(4)
C126 C121 C122 125(2)
C126 C121 N12 119.1(17)
C122 C121 N12 116.3(19)
C121 C122 C123 118(2)
C121 C122 C12A 122(2)
C123 C122 C12A 120(2)
C124 C123 C122 118(3)
C124 C123 H123 121.1
C122 C123 H123 121.1
C123 C124 C125 121(3)
C123 C124 H124 119.5
C125 C124 H124 119.5
C126 C125 C124 122(3)
C126 C125 H125 119.2
C124 C125 H125 119.2
C125 C126 C121 116(2)
C125 C126 C12D 120(2)
C121 C126 C12D 123.4(16)
C122 C12A C12B 111.5(16)
C122 C12A C12C 111(2)
C12B C12A C12C 112.3(17)
C122 C12A H12A 107.1
C12B C12A H12A 107.1
C12C C12A H12A 107.1
C12A C12B H12B 109.5
C12A C12B H12C 109.5
H12B C12B H12C 109.5
C12A C12B H12D 109.5
H12B C12B H12D 109.5
H12C C12B H12D 109.5
C12A C12C H12E 109.5
C12A C12C H12F 109.5
H12E C12C H12F 109.5
C12A C12C H12G 109.5
H12E C12C H12G 109.5
H12F C12C H12G 109.5
C126 C12D C12F 113.8(17)
C126 C12D C12E 115.3(19)
C12F C12D C12E 105.9(17)
C126 C12D H12H 107.1
C12F C12D H12H 107.1
C12E C12D H12H 107.1
C12D C12E H12I 109.5
C12D C12E H12J 109.5
H12I C12E H12J 109.5
C12D C12E H12K 109.5
H12I C12E H12K 109.5
H12J C12E H12K 109.5
C12D C12F H12L 109.5
C12D C12F H12M 109.5
H12L C12F H12M 109.5
C12D C12F H12N 109.5
H12L C12F H12N 109.5
H12M C12F H12N 109.5
N15 C11 N12 106.1(11)
N15 C11 Au1 125.9(9)
N12 C11 Au1 128.0(10)
C11 N12 C121 128.1(12)
C11 N12 C13 107.6(13)
C121 N12 C13 122.8(13)
C14 C13 N12 109.6(14)
C14 C13 H13 125.2
N12 C13 H13 125.2
C13 C14 N15 104.5(13)
C13 C14 H14 127.7
N15 C14 H14 127.7
C11 N15 C14 111.9(12)
C11 N15 C151 121.9(10)
C14 N15 C151 126.1(12)
C152 C151 C156 123.1(15)
C152 C151 N15 117.6(11)
C156 C151 N15 119.0(13)
C153 C152 C151 116.9(15)
C153 C152 C15A 120.2(15)
C151 C152 C15A 122.9(14)
C152 C153 C154 119(2)
C152 C153 H153 120.3
C154 C153 H153 120.3
C155 C154 C153 124(2)
C155 C154 H154 118.2
C153 C154 H154 118.2
C154 C155 C156 118.1(17)
C154 C155 H155 121.0
C156 C155 H155 121.0
C155 C156 C151 118.8(17)
C155 C156 C15D 122.1(16)
C151 C156 C15D 118.7(18)
C152 C15A C15B 113.3(15)
C152 C15A C15C 110.1(13)
C15B C15A C15C 110.4(13)
C152 C15A H15A 107.6
C15B C15A H15A 107.6
C15C C15A H15A 107.6
C15A C15B H15B 109.5
C15A C15B H15C 109.5
H15B C15B H15C 109.5
C15A C15B H15D 109.5
H15B C15B H15D 109.5
H15C C15B H15D 109.5
C15A C15C H15E 109.5
C15A C15C H15F 109.5
H15E C15C H15F 109.5
C15A C15C H15G 109.5
H15E C15C H15G 109.5
H15F C15C H15G 109.5
C15F C15D C15E 112.2(14)
C15F C15D C156 108.3(17)
C15E C15D C156 110.5(19)
C15F C15D H15H 108.6
C15E C15D H15H 108.6
C156 C15D H15H 108.6
C15D C15E H15I 109.5
C15D C15E H15J 109.5
H15I C15E H15J 109.5
C15D C15E H15K 109.5
H15I C15E H15K 109.5
H15J C15E H15K 109.5
C15D C15F H15L 109.5
C15D C15F H15M 109.5
H15L C15F H15M 109.5
C15D C15F H15N 109.5
H15L C15F H15N 109.5
H15M C15F H15N 109.5
C21 Au2 O92 176.7(3)
C222 C221 C226 123.2(10)
C222 C221 N22 119.2(9)
C226 C221 N22 117.6(10)
C221 C222 C223 117.4(11)
C221 C222 C22A 122.4(10)
C223 C222 C22A 120.1(11)
C224 C223 C222 120.7(12)
C224 C223 H223 119.7
C222 C223 H223 119.7
C223 C224 C225 120.8(12)
C223 C224 H224 119.6
C225 C224 H224 119.6
C224 C225 C226 121.4(13)
C224 C225 H225 119.3
C226 C225 H225 119.3
C225 C226 C221 116.3(12)
C225 C226 C22D 120.3(11)
C221 C226 C22D 123.4(10)
C222 C22A C22B 111.9(10)
C222 C22A C22C 111.3(11)
C22B C22A C22C 107.9(12)
C222 C22A H22A 108.5
C22B C22A H22A 108.5
C22C C22A H22A 108.5
C22A C22B H22B 109.5
C22A C22B H22C 109.5
H22B C22B H22C 109.5
C22A C22B H22D 109.5
H22B C22B H22D 109.5
H22C C22B H22D 109.5
C22A C22C H22E 109.5
C22A C22C H22F 109.5
H22E C22C H22F 109.5
C22A C22C H22G 109.5
H22E C22C H22G 109.5
H22F C22C H22G 109.5
C22E C22D C22F 106.8(12)
C22E C22D C226 113.2(10)
C22F C22D C226 110.7(12)
C22E C22D H22H 108.7
C22F C22D H22H 108.7
C226 C22D H22H 108.7
C22D C22E H22I 109.5
C22D C22E H22J 109.5
H22I C22E H22J 109.5
C22D C22E H22K 109.5
H22I C22E H22K 109.5
H22J C22E H22K 109.5
C22D C22F H22L 109.5
C22D C22F H22M 109.5
H22L C22F H22M 109.5
C22D C22F H22N 109.5
H22L C22F H22N 109.5
H22M C22F H22N 109.5
N22 C21 N25 103.4(8)
N22 C21 Au2 128.2(8)
N25 C21 Au2 128.4(7)
C21 N22 C23 111.9(9)
C21 N22 C221 123.2(8)
C23 N22 C221 124.9(8)
C24 C23 N22 105.7(9)
C24 C23 H23 127.2
N22 C23 H23 127.2
C23 C24 N25 107.3(10)
C23 C24 H24 126.3
N25 C24 H24 126.3
C24 N25 C21 111.7(9)
C24 N25 C251 125.9(9)
C21 N25 C251 122.4(8)
C256 C251 C252 125.8(14)
C256 C251 N25 118.0(13)
C252 C251 N25 116.1(14)
C253 C252 C251 116(2)
C253 C252 C25A 124(2)
C251 C252 C25A 119.6(15)
C252 C253 C254 119(3)
C252 C253 H253 120.3
C254 C253 H253 120.3
C255 C254 C253 118(2)
C255 C254 H254 121.2
C253 C254 H254 121.2
C254 C255 C256 129(3)
C254 C255 H255 115.5
C256 C255 H255 115.5
C251 C256 C255 112(2)
C251 C256 C25D 122.3(13)
C255 C256 C25D 126(2)
C25C C25A C25B 104(2)
C25C C25A C252 111(3)
C25B C25A C252 106(2)
C25C C25A H25A 111.8
C25B C25A H25A 111.8
C252 C25A H25A 111.8
C25A C25B H25B 109.5
C25A C25B H25C 109.5
H25B C25B H25C 109.5
C25A C25B H25D 109.5
H25B C25B H25D 109.5
H25C C25B H25D 109.5
C25A C25C H25E 109.5
C25A C25C H25F 109.5
H25E C25C H25F 109.5
C25A C25C H25G 109.5
H25E C25C H25G 109.5
H25F C25C H25G 109.5
C256 C25D C25F 107.7(18)
C256 C25D C25E 112.0(19)
C25F C25D C25E 111.0(18)
C256 C25D H25H 108.7
C25F C25D H25H 108.7
C25E C25D H25H 108.7
C25D C25E H25I 109.5
C25D C25E H25J 109.5
H25I C25E H25J 109.5
C25D C25E H25K 109.5
H25I C25E H25K 109.5
H25J C25E H25K 109.5
C25D C25F H25L 109.5
C25D C25F H25M 109.5
H25L C25F H25M 109.5
C25D C25F H25N 109.5
H25L C25F H25N 109.5
H25M C25F H25N 109.5
C31 Au3 O93 178.2(3)
C326 C321 C322 124.7(10)
C326 C321 N32 118.8(10)
C322 C321 N32 116.5(9)
C321 C322 C323 115.2(11)
C321 C322 C32A 123.3(10)
C323 C322 C32A 121.4(11)
C324 C323 C322 122.3(14)
C324 C323 H323 118.8
C322 C323 H323 118.8
C323 C324 C325 120.4(13)
C323 C324 H324 119.8
C325 C324 H324 119.8
C326 C325 C324 120.4(13)
C326 C325 H325 119.8
C324 C325 H325 119.8
C321 C326 C325 117.0(12)
C321 C326 C32D 122.8(11)
C325 C326 C32D 120.0(12)
C322 C32A C32C 114.2(10)
C322 C32A C32B 109.2(10)
C32C C32A C32B 110.7(10)
C322 C32A H32A 107.5
C32C C32A H32A 107.5
C32B C32A H32A 107.5
C32A C32B H32B 109.5
C32A C32B H32C 109.5
H32B C32B H32C 109.5
C32A C32B H32D 109.5
H32B C32B H32D 109.5
H32C C32B H32D 109.5
C32A C32C H32E 109.5
C32A C32C H32F 109.5
H32E C32C H32F 109.5
C32A C32C H32G 109.5
H32E C32C H32G 109.5
H32F C32C H32G 109.5
C326 C32D C32E 108.0(13)
C326 C32D C32F 112.1(12)
C32E C32D C32F 112.8(11)
C326 C32D H32H 107.9
C32E C32D H32H 107.9
C32F C32D H32H 107.9
C32D C32E H32I 109.5
C32D C32E H32J 109.5
H32I C32E H32J 109.5
C32D C32E H32K 109.5
H32I C32E H32K 109.5
H32J C32E H32K 109.5
C32D C32F H32L 109.5
C32D C32F H32M 109.5
H32L C32F H32M 109.5
C32D C32F H32N 109.5
H32L C32F H32N 109.5
H32M C32F H32N 109.5
N32 C31 N35 105.9(8)
N32 C31 Au3 126.1(7)
N35 C31 Au3 128.1(7)
C31 N32 C33 110.6(8)
C31 N32 C321 124.6(8)
C33 N32 C321 124.8(8)
C34 C33 N32 106.4(9)
C34 C33 H33 126.8
N32 C33 H33 126.8
C33 C34 N35 106.7(9)
C33 C34 H34 126.7
N35 C34 H34 126.7
C31 N35 C34 110.4(8)
C31 N35 C351 124.5(8)
C34 N35 C351 125.0(8)
C352 C351 C356 123.5(10)
C352 C351 N35 118.5(8)
C356 C351 N35 117.9(9)
C353 C352 C351 117.6(9)
C353 C352 C35A 119.9(11)
C351 C352 C35A 122.3(9)
C352 C353 C354 121.3(13)
C352 C353 H353 119.4
C354 C353 H353 119.4
C353 C354 C355 117.8(11)
C353 C354 H354 121.1
C355 C354 H354 121.1
C356 C355 C354 124.6(10)
C356 C355 H355 117.7
C354 C355 H355 117.7
C355 C356 C351 115.1(11)
C355 C356 C35D 123.6(10)
C351 C356 C35D 121.2(10)
C35C C35A C352 110.1(10)
C35C C35A C35B 109.1(11)
C352 C35A C35B 112.2(10)
C35C C35A H35A 108.5
C352 C35A H35A 108.5
C35B C35A H35A 108.5
C35A C35B H35B 109.5
C35A C35B H35C 109.5
H35B C35B H35C 109.5
C35A C35B H35D 109.5
H35B C35B H35D 109.5
H35C C35B H35D 109.5
C35A C35C H35E 109.5
C35A C35C H35F 109.5
H35E C35C H35F 109.5
C35A C35C H35G 109.5
H35E C35C H35G 109.5
H35F C35C H35G 109.5
C35F C35D C356 111.8(12)
C35F C35D C35E 108.4(11)
C356 C35D C35E 113.0(12)
C35F C35D H35H 107.8
C356 C35D H35H 107.8
C35E C35D H35H 107.8
C35D C35E H35I 109.5
C35D C35E H35J 109.5
H35I C35E H35J 109.5
C35D C35E H35K 109.5
H35I C35E H35K 109.5
H35J C35E H35K 109.5
C35D C35F H35L 109.5
C35D C35F H35M 109.5
H35L C35F H35M 109.5
C35D C35F H35N 109.5
H35L C35F H35N 109.5
H35M C35F H35N 109.5
O91 C9 O92 119.8(10)
O91 C9 O93 120.9(9)
O92 C9 O93 119.1(8)
C9 O91 Au1 119.2(6)
C9 O92 Au2 120.9(6)
C9 O93 Au3 115.9(6)
C41A C41 C45 100(3)
C41A C41 C42 46(3)
C45 C41 C42 109(2)
C41A C41 C45A 54(3)
C45 C41 C45A 45.9(18)
C42 C41 C45A 77.8(19)
C41A C42 C43 110(3)
C41A C42 C41 34.2(19)
C43 C42 C41 102.8(18)
C44 C43 C42 98(2)
C44 C43 C44A 28.9(17)
C42 C43 C44A 104(2)
C44A C44 C45A 114(6)
C44A C44 C43 88(5)
C45A C44 C43 111(4)
C44A C44 C45 60(4)
C45A C44 C45 55(3)
C43 C44 C45 101(2)
C41 C45 C45A 90(3)
C41 C45 C44A 117(3)
C45A C45 C44A 74(3)
C41 C45 C44 106(2)
C45A C45 C44 44(2)
C44A C45 C44 30(2)
C41 C45 C41A 31.2(14)
C45A C45 C41A 58(2)
C44A C45 C41A 103(3)
C44 C45 C41A 81(2)
C41 C41A C42 100(4)
C41 C41A C45A 97(4)
C42 C41A C45A 108(3)
C41 C41A C45 49(2)
C42 C41A C45 110(3)
C45A C41A C45 49(2)
C44 C44A C45 90(5)
C44 C44A C45A 39(4)
C45 C44A C45A 51(2)
C44 C44A C43 63(4)
C45 C44A C43 102(3)
C45A C44A C43 82(3)
C44 C45A C45 81(4)
C44 C45A C41A 108(4)
C45 C45A C41A 73(3)
C44 C45A C44A 27(2)
C45 C45A C44A 55(2)
C41A C45A C44A 100(3)
C44 C45A C41 99(4)
C45 C45A C41 44.5(19)
C41A C45A C41 28.5(15)
C44A C45A C41 82(3)
C55 C51 C55A 58(3)
C55 C51 C52 94(3)
C55A C51 C52 122(3)
C51 C52 C53 92(2)
C51 C52 C55 36.2(16)
C53 C52 C55 63.2(19)
C54 C53 C52 108(3)
C54 C53 C55 49(2)
C52 C53 C55 66(2)
C53 C54 C55 90(3)
C53 C54 C55A 121(3)
C55 C54 C55A 51(2)
C51 C55 C55A 72(3)
C51 C55 C54 110(4)
C55A C55 C54 68(3)
C51 C55 C53 93(3)
C55A C55 C53 96(3)
C54 C55 C53 40.4(17)
C51 C55 C52 50(2)
C55A C55 C52 104(4)
C54 C55 C52 87(3)
C53 C55 C52 51.2(16)
C55 C55A C51 50(3)
C55 C55A C54 61(3)
C51 C55A C54 92(3)
C61A C61 C64 49(3)
C63 C62 C61A 125(4)
C62 C63 C65 66(4)
C61A C64 C65 99(5)
C61A C64 C61 51(3)
C65 C64 C61 96(4)
C64 C65 C63 141(6)
C64 C61A C61 80(4)
C64 C61A C62 98(4)
C61 C61A C62 118(4)

loop_
_geom_bond_atom_site_label_1
_geom_bond_atom_site_label_2
_geom_bond_distance
Au1 C11 1.962(12)
Au1 O91 2.021(7)
C121 C126 1.38(2)
C121 C122 1.39(3)
C121 N12 1.43(2)
C122 C123 1.39(3)
C122 C12A 1.55(3)
C123 C124 1.37(4)
C123 H123 0.9300
C124 C125 1.41(4)
C124 H124 0.9300
C125 C126 1.33(3)
C125 H125 0.9300
C126 C12D 1.50(3)
C12A C12B 1.61(2)
C12A C12C 1.65(3)
C12A H12A 0.9800
C12B H12B 0.9600
C12B H12C 0.9600
C12B H12D 0.9600
C12C H12E 0.9600
C12C H12F 0.9600
C12C H12G 0.9600
C12D C12F 1.52(3)
C12D C12E 1.56(3)
C12D H12H 0.9800
C12E H12I 0.9600
C12E H12J 0.9600
C12E H12K 0.9600
C12F H12L 0.9600
C12F H12M 0.9600
C12F H12N 0.9600
C11 N15 1.315(15)
C11 N12 1.345(16)
N12 C13 1.446(18)
C13 C14 1.28(2)
C13 H13 0.9300
C14 N15 1.442(17)
C14 H14 0.9300
N15 C151 1.494(17)
C151 C152 1.396(18)
C151 C156 1.397(18)
C152 C153 1.38(2)
C152 C15A 1.457(18)
C153 C154 1.39(3)
C153 H153 0.9300
C154 C155 1.36(3)
C154 H154 0.9300
C155 C156 1.38(3)
C155 H155 0.9300
C156 C15D 1.57(3)
C15A C15B 1.55(2)
C15A C15C 1.56(2)
C15A H15A 0.9800
C15B H15B 0.9600
C15B H15C 0.9600
C15B H15D 0.9600
C15C H15E 0.9600
C15C H15F 0.9600
C15C H15G 0.9600
C15D C15F 1.52(2)
C15D C15E 1.53(2)
C15D H15H 0.9800
C15E H15I 0.9600
C15E H15J 0.9600
C15E H15K 0.9600
C15F H15L 0.9600
C15F H15M 0.9600
C15F H15N 0.9600
Au2 C21 1.948(10)
Au2 O92 2.040(6)
C221 C222 1.377(16)
C221 C226 1.403(15)
C221 N22 1.453(13)
C222 C223 1.414(16)
C222 C22A 1.512(16)
C223 C224 1.354(19)
C223 H223 0.9300
C224 C225 1.373(19)
C224 H224 0.9300
C225 C226 1.399(16)
C225 H225 0.9300
C226 C22D 1.535(17)
C22A C22B 1.522(16)
C22A C22C 1.538(18)
C22A H22A 0.9800
C22B H22B 0.9600
C22B H22C 0.9600
C22B H22D 0.9600
C22C H22E 0.9600
C22C H22F 0.9600
C22C H22G 0.9600
C22D C22E 1.502(17)
C22D C22F 1.530(18)
C22D H22H 0.9800
C22E H22I 0.9600
C22E H22J 0.9600
C22E H22K 0.9600
C22F H22L 0.9600
C22F H22M 0.9600
C22F H22N 0.9600
C21 N22 1.358(12)
C21 N25 1.363(13)
N22 C23 1.379(13)
C23 C24 1.357(15)
C23 H23 0.9300
C24 N25 1.359(13)
C24 H24 0.9300
N25 C251 1.463(12)
C251 C256 1.36(2)
C251 C252 1.40(2)
C252 C253 1.39(3)
C252 C25A 1.58(3)
C253 C254 1.43(5)
C253 H253 0.9300
C254 C255 1.26(4)
C254 H254 0.9300
C255 C256 1.39(2)
C255 H255 0.9300
C256 C25D 1.53(3)
C25A C25C 1.52(3)
C25A C25B 1.53(3)
C25A H25A 0.9800
C25B H25B 0.9600
C25B H25C 0.9600
C25B H25D 0.9600
C25C H25E 0.9600
C25C H25F 0.9600
C25C H25G 0.9600
C25D C25F 1.55(3)
C25D C25E 1.56(2)
C25D H25H 0.9800
C25E H25I 0.9600
C25E H25J 0.9600
C25E H25K 0.9600
C25F H25L 0.9600
C25F H25M 0.9600
C25F H25N 0.9600
Au3 C31 1.971(9)
Au3 O93 2.050(7)
C321 C326 1.390(16)
C321 C322 1.406(15)
C321 N32 1.433(13)
C322 C323 1.433(17)
C322 C32A 1.484(16)
C323 C324 1.34(2)
C323 H323 0.9300
C324 C325 1.43(2)
C324 H324 0.9300
C325 C326 1.400(18)
C325 H325 0.9300
C326 C32D 1.514(19)
C32A C32C 1.527(17)
C32A C32B 1.569(17)
C32A H32A 0.9800
C32B H32B 0.9600
C32B H32C 0.9600
C32B H32D 0.9600
C32C H32E 0.9600
C32C H32F 0.9600
C32C H32G 0.9600
C32D C32E 1.550(19)
C32D C32F 1.561(19)
C32D H32H 0.9800
C32E H32I 0.9600
C32E H32J 0.9600
C32E H32K 0.9600
C32F H32L 0.9600
C32F H32M 0.9600
C32F H32N 0.9600
C31 N32 1.338(13)
C31 N35 1.356(12)
N32 C33 1.405(12)
C33 C34 1.352(15)
C33 H33 0.9300
C34 N35 1.393(12)
C34 H34 0.9300
N35 C351 1.451(12)
C351 C352 1.400(15)
C351 C356 1.420(13)
C352 C353 1.390(17)
C352 C35A 1.530(14)
C353 C354 1.390(17)
C353 H353 0.9300
C354 C355 1.407(18)
C354 H354 0.9300
C355 C356 1.356(17)
C355 H355 0.9300
C356 C35D 1.490(17)
C35A C35C 1.524(19)
C35A C35B 1.532(17)
C35A H35A 0.9800
C35B H35B 0.9600
C35B H35C 0.9600
C35B H35D 0.9600
C35C H35E 0.9600
C35C H35F 0.9600
C35C H35G 0.9600
C35D C35F 1.48(2)
C35D C35E 1.527(16)
C35D H35H 0.9800
C35E H35I 0.9600
C35E H35J 0.9600
C35E H35K 0.9600
C35F H35L 0.9600
C35F H35M 0.9600
C35F H35N 0.9600
C9 O91 1.270(11)
C9 O92 1.276(11)
C9 O93 1.302(12)
C41 C41A 0.89(3)
C41 C45 1.30(3)
C41 C42 1.57(3)
C41 C45A 1.86(5)
C42 C41A 1.14(4)
C42 C43 1.52(3)
C43 C44 1.50(4)
C43 C44A 1.68(5)
C44 C44A 0.81(5)
C44 C45A 1.14(5)
C44 C45 1.61(4)
C45 C45A 1.33(5)
C45 C44A 1.39(5)
C45 C41A 1.70(4)
C41A C45A 1.52(5)
C44A C45A 1.65(6)
C51 C55 1.19(5)
C51 C55A 1.48(5)
C51 C52 1.55(3)
C52 C53 1.72(4)
C52 C55 2.01(5)
C53 C54 1.28(4)
C53 C55 1.97(5)
C54 C55 1.50(5)
C54 C55A 1.59(5)
C55 C55A 1.32(6)
C61 C61A 1.41(7)
C61 C64 1.78(7)
C62 C63 1.83(8)
C62 C61A 1.86(6)
C63 C65 1.93(8)
C64 C61A 1.36(5)
C64 C65 1.47(6)

loop_
_geom_torsion_atom_site_label_1
_geom_torsion_atom_site_label_2
_geom_torsion_atom_site_label_3
_geom_torsion_atom_site_label_4
_geom_torsion
C126 C121 C122 C123 1(3)
N12 C121 C122 C123 -178.2(16)
C126 C121 C122 C12A 175.6(16)
N12 C121 C122 C12A -4(2)
C121 C122 C123 C124 -4(3)
C12A C122 C123 C124 -179(2)
C122 C123 C124 C125 9(4)
C123 C124 C125 C126 -11(4)
C124 C125 C126 C121 7(3)
C124 C125 C126 C12D -176(2)
C122 C121 C126 C125 -2(3)
N12 C121 C126 C125 177.1(17)
C122 C121 C126 C12D -179.1(16)
N12 C121 C126 C12D 0(2)
C121 C122 C12A C12B -91(2)
C123 C122 C12A C12B 84(2)
C121 C122 C12A C12C 143(2)
C123 C122 C12A C12C -43(3)
C125 C126 C12D C12F 62(3)
C121 C126 C12D C12F -121(2)
C125 C126 C12D C12E -61(2)
C121 C126 C12D C12E 116(2)
N15 C11 N12 C121 169.2(15)
Au1 C11 N12 C121 -9(2)
N15 C11 N12 C13 2.9(14)
Au1 C11 N12 C13 -175.5(9)
C126 C121 N12 C11 -78(2)
C122 C121 N12 C11 101.4(18)
C126 C121 N12 C13 86.5(19)
C122 C121 N12 C13 -94.2(18)
C11 N12 C13 C14 -4.0(17)
C121 N12 C13 C14 -171.1(15)
N12 C13 C14 N15 3.1(17)
N12 C11 N15 C14 -1.1(14)
Au1 C11 N15 C14 177.4(9)
N12 C11 N15 C151 -179.3(10)
Au1 C11 N15 C151 -0.7(15)
C13 C14 N15 C11 -1.3(16)
C13 C14 N15 C151 176.7(12)
C11 N15 C151 C152 -94.0(14)
C14 N15 C151 C152 88.1(16)
C11 N15 C151 C156 81.3(16)
C14 N15 C151 C156 -96.5(15)
C156 C151 C152 C153 0(3)
N15 C151 C152 C153 174.7(17)
C156 C151 C152 C15A 178.1(14)
N15 C151 C152 C15A -7(2)
C151 C152 C153 C154 3(4)
C15A C152 C153 C154 -176(2)
C152 C153 C154 C155 -2(5)
C153 C154 C155 C156 -2(4)
C154 C155 C156 C151 4(3)
C154 C155 C156 C15D 176(2)
C152 C151 C156 C155 -3(2)
N15 C151 C156 C155 -178.1(15)
C152 C151 C156 C15D -175.7(14)
N15 C151 C156 C15D 9(2)
C153 C152 C15A C15B -55(2)
C151 C152 C15A C15B 126.3(17)
C153 C152 C15A C15C 69(2)
C151 C152 C15A C15C -109.5(17)
C155 C156 C15D C15F 57(2)
C151 C156 C15D C15F -131.0(17)
C155 C156 C15D C15E -67(3)
C151 C156 C15D C15E 106(2)
C226 C221 C222 C223 1.5(16)
N22 C221 C222 C223 -179.6(9)
C226 C221 C222 C22A 177.8(10)
N22 C221 C222 C22A -3.2(15)
C221 C222 C223 C224 -3.3(17)
C22A C222 C223 C224 -179.8(11)
C222 C223 C224 C225 5.3(19)
C223 C224 C225 C226 -5(2)
C224 C225 C226 C221 3.3(18)
C224 C225 C226 C22D -179.6(11)
C222 C221 C226 C225 -1.4(16)
N22 C221 C226 C225 179.6(9)
C222 C221 C226 C22D -178.5(10)
N22 C221 C226 C22D 2.6(15)
C221 C222 C22A C22B 126.4(12)
C223 C222 C22A C22B -57.4(15)
C221 C222 C22A C22C -112.8(13)
C223 C222 C22A C22C 63.4(14)
C225 C226 C22D C22E 50.4(17)
C221 C226 C22D C22E -132.7(13)
C225 C226 C22D C22F -69.5(15)
C221 C226 C22D C22F 107.4(14)
N25 C21 N22 C23 0.1(11)
Au2 C21 N22 C23 179.1(8)
N25 C21 N22 C221 -178.2(9)
Au2 C21 N22 C221 0.8(14)
C222 C221 N22 C21 90.8(12)
C226 C221 N22 C21 -90.2(12)
C222 C221 N22 C23 -87.3(13)
C226 C221 N22 C23 91.8(12)
C21 N22 C23 C24 0.0(12)
C221 N22 C23 C24 178.2(10)
N22 C23 C24 N25 -0.1(13)
C23 C24 N25 C21 0.1(13)
C23 C24 N25 C251 178.5(11)
N22 C21 N25 C24 -0.1(12)
Au2 C21 N25 C24 -179.1(8)
N22 C21 N25 C251 -178.6(10)
Au2 C21 N25 C251 2.4(16)
C24 N25 C251 C256 -95.9(14)
C21 N25 C251 C256 82.4(14)
C24 N25 C251 C252 85.8(15)
C21 N25 C251 C252 -95.9(14)
C256 C251 C252 C253 1(2)
N25 C251 C252 C253 178.7(14)
C256 C251 C252 C25A 179.8(16)
N25 C251 C252 C25A -2(2)
C251 C252 C253 C254 -1(3)
C25A C252 C253 C254 -180(2)
C252 C253 C254 C255 3(4)
C253 C254 C255 C256 -5(4)
C252 C251 C256 C255 -2(2)
N25 C251 C256 C255 179.6(12)
C252 C251 C256 C25D 178.4(15)
N25 C251 C256 C25D 0(2)
C254 C255 C256 C251 5(3)
C254 C255 C256 C25D -176(2)
C253 C252 C25A C25C -79(3)
C251 C252 C25A C25C 102(2)
C253 C252 C25A C25B 34(3)
C251 C252 C25A C25B -145.6(18)
C251 C256 C25D C25F 89.7(18)
C255 C256 C25D C25F -89.5(19)
C251 C256 C25D C25E -148.0(16)
C255 C256 C25D C25E 33(3)
C326 C321 C322 C323 -1.7(17)
N32 C321 C322 C323 178.9(10)
C326 C321 C322 C32A -179.6(11)
N32 C321 C322 C32A 1.1(16)
C321 C322 C323 C324 0(2)
C32A C322 C323 C324 178.0(14)
C322 C323 C324 C325 0(2)
C323 C324 C325 C326 1(2)
C322 C321 C326 C325 2.9(17)
N32 C321 C326 C325 -177.8(10)
C322 C321 C326 C32D 178.2(11)
N32 C321 C326 C32D -2.5(16)
C324 C325 C326 C321 -2.5(19)
C324 C325 C326 C32D -177.8(13)
C321 C322 C32A C32C 121.0(12)
C323 C322 C32A C32C -56.7(15)
C321 C322 C32A C32B -114.4(12)
C323 C322 C32A C32B 67.9(15)
C321 C326 C32D C32E -102.2(14)
C325 C326 C32D C32E 72.9(15)
C321 C326 C32D C32F 133.0(13)
C325 C326 C32D C32F -51.9(17)
N35 C31 N32 C33 -1.5(10)
Au3 C31 N32 C33 179.1(7)
N35 C31 N32 C321 175.8(8)
Au3 C31 N32 C321 -3.6(13)
C326 C321 N32 C31 95.9(12)
C322 C321 N32 C31 -84.7(11)
C326 C321 N32 C33 -87.2(12)
C322 C321 N32 C33 92.2(12)
C31 N32 C33 C34 1.6(11)
C321 N32 C33 C34 -175.7(9)
N32 C33 C34 N35 -1.0(11)
N32 C31 N35 C34 0.9(10)
Au3 C31 N35 C34 -179.7(7)
N32 C31 N35 C351 179.6(8)
Au3 C31 N35 C351 -1.0(13)
C33 C34 N35 C31 0.1(11)
C33 C34 N35 C351 -178.6(9)
C31 N35 C351 C352 89.6(11)
C34 N35 C351 C352 -91.9(12)
C31 N35 C351 C356 -94.0(11)
C34 N35 C351 C356 84.6(12)
C356 C351 C352 C353 1.9(16)
N35 C351 C352 C353 178.2(9)
C356 C351 C352 C35A 177.4(10)
N35 C351 C352 C35A -6.4(15)
C351 C352 C353 C354 -2.0(17)
C35A C352 C353 C354 -177.6(11)
C352 C353 C354 C355 1.5(18)
C353 C354 C355 C356 -0.9(19)
C354 C355 C356 C351 0.8(17)
C354 C355 C356 C35D 177.0(12)
C352 C351 C356 C355 -1.3(15)
N35 C351 C356 C355 -177.6(9)
C352 C351 C356 C35D -177.6(11)
N35 C351 C356 C35D 6.2(15)
C353 C352 C35A C35C 71.5(14)
C351 C352 C35A C35C -103.9(13)
C353 C352 C35A C35B -50.3(16)
C351 C352 C35A C35B 134.4(12)
C355 C356 C35D C35F -78.0(15)
C351 C356 C35D C35F 97.9(12)
C355 C356 C35D C35E 44.6(17)
C351 C356 C35D C35E -139.5(12)
O92 C9 O91 Au1 -4.2(13)
O93 C9 O91 Au1 179.9(7)
O91 C9 O92 Au2 -173.7(7)
O93 C9 O92 Au2 2.3(13)
O91 C9 O93 Au3 -5.3(13)
O92 C9 O93 Au3 178.8(7)
C45 C41 C42 C41A -85(4)
C45A C41 C42 C41A -51(4)
C41A C41 C42 C43 107(4)
C45 C41 C42 C43 22(3)
C45A C41 C42 C43 56(2)
C41A C42 C43 C44 -7(3)
C41 C42 C43 C44 -42(2)
C41A C42 C43 C44A 21(4)
C41 C42 C43 C44A -14(3)
C42 C43 C44 C44A 105(5)
C42 C43 C44 C45A -10(4)
C44A C43 C44 C45A -115(6)
C42 C43 C44 C45 46(2)
C44A C43 C44 C45 -59(4)
C41A C41 C45 C45A 3(4)
C42 C41 C45 C45A 49(3)
C41A C41 C45 C44A -69(4)
C42 C41 C45 C44A -23(4)
C45A C41 C45 C44A -72(3)
C41A C41 C45 C44 -39(4)
C42 C41 C45 C44 8(3)
C45A C41 C45 C44 -42(2)
C42 C41 C45 C41A 46(3)
C45A C41 C45 C41A -3(4)
C44A C44 C45 C41 -116(5)
C45A C44 C45 C41 72(4)
C43 C44 C45 C41 -35(3)
C44A C44 C45 C45A 171(6)
C43 C44 C45 C45A -108(4)
C45A C44 C45 C44A -171(6)
C43 C44 C45 C44A 81(5)
C44A C44 C45 C41A -136(5)
C45A C44 C45 C41A 53(3)
C43 C44 C45 C41A -54(2)
C45 C41 C41A C42 107(3)
C45A C41 C41A C42 110(4)
C45 C41 C41A C45A -3(3)
C42 C41 C41A C45A -110(4)
C42 C41 C41A C45 -107(3)
C45A C41 C41A C45 3(3)
C43 C42 C41A C41 -83(4)
C43 C42 C41A C45A 18(4)
C41 C42 C41A C45A 101(4)
C43 C42 C41A C45 -33(4)
C41 C42 C41A C45 50(3)
C45A C45 C41A C41 -177(4)
C44A C45 C41A C41 121(4)
C44 C45 C41A C41 142(3)
C41 C45 C41A C42 -86(4)
C45A C45 C41A C42 97(4)
C44A C45 C41A C42 35(4)
C44 C45 C41A C42 56(3)
C41 C45 C41A C45A 177(4)
C44A C45 C41A C45A -62(3)
C44 C45 C41A C45A -41(3)
C45A C44 C44A C45 8(6)
C43 C44 C44A C45 -104(3)
C43 C44 C44A C45A -112(5)
C45 C44 C44A C45A -8(6)
C45A C44 C44A C43 112(5)
C45 C44 C44A C43 104(3)
C41 C45 C44A C44 75(5)
C45A C45 C44A C44 -6(5)
C41A C45 C44A C44 45(5)
C41 C45 C44A C45A 81(3)
C44 C45 C44A C45A 6(5)
C41A C45 C44A C45A 52(3)
C41 C45 C44A C43 13(4)
C45A C45 C44A C43 -69(3)
C44 C45 C44A C43 -63(4)
C41A C45 C44A C43 -17(3)
C42 C43 C44A C44 -81(5)
C44 C43 C44A C45 83(5)
C42 C43 C44A C45 3(3)
C44 C43 C44A C45A 36(4)
C42 C43 C44A C45A -44(3)
C44A C44 C45A C45 -8(6)
C43 C44 C45A C45 89(3)
C44A C44 C45A C41A -77(6)
C43 C44 C45A C41A 20(5)
C45 C44 C45A C41A -69(3)
C43 C44 C45A C44A 97(6)
C45 C44 C45A C44A 8(6)
C44A C44 C45A C41 -49(6)
C43 C44 C45A C41 48(4)
C45 C44 C45A C41 -40.6(18)
C41 C45 C45A C44 -114(3)
C44A C45 C45A C44 5(3)
C41A C45 C45A C44 -112(4)
C41 C45 C45A C41A -2(2)
C44A C45 C45A C41A 116(3)
C44 C45 C45A C41A 112(4)
C41 C45 C45A C44A -118(3)
C44 C45 C45A C44A -5(3)
C41A C45 C45A C44A -116(3)
C44A C45 C45A C41 118(3)
C44 C45 C45A C41 114(3)
C41A C45 C45A C41 2(2)
C41 C41A C45A C44 77(5)
C42 C41A C45A C44 -26(5)
C45 C41A C45A C44 74(4)
C41 C41A C45A C45 3(3)
C42 C41A C45A C45 -100(4)
C41 C41A C45A C44A 50(4)
C42 C41A C45A C44A -53(4)
C45 C41A C45A C44A 48(2)
C42 C41A C45A C41 -103(4)
C45 C41A C45A C41 -3(3)
C45 C44A C45A C44 -170(7)
C43 C44A C45A C44 -57(5)
C44 C44A C45A C45 170(7)
C43 C44A C45A C45 113(3)
C44 C44A C45A C41A 110(7)
C45 C44A C45A C41A -60(3)
C43 C44A C45A C41A 53(3)
C44 C44A C45A C41 131(6)
C45 C44A C45A C41 -38.6(19)
C43 C44A C45A C41 74(2)
C41A C41 C45A C44 -110(5)
C45 C41 C45A C44 66(3)
C42 C41 C45A C44 -66(3)
C41A C41 C45A C45 -176(5)
C42 C41 C45A C45 -133(3)
C45 C41 C45A C41A 176(5)
C42 C41 C45A C41A 44(3)
C41A C41 C45A C44A -130(4)
C45 C41 C45A C44A 46(2)
C42 C41 C45A C44A -86(3)
C55 C51 C52 C53 35(3)
C55A C51 C52 C53 -19(3)
C55A C51 C52 C55 -54(3)
C51 C52 C53 C54 4(3)
C55 C52 C53 C54 26(3)
C51 C52 C53 C55 -22(2)
C52 C53 C54 C55 -31(3)
C52 C53 C54 C55A 11(4)
C55 C53 C54 C55A 43(3)
C52 C51 C55 C55A -126(3)
C55A C51 C55 C54 58(3)
C52 C51 C55 C54 -68(4)
C55A C51 C55 C53 96(3)
C52 C51 C55 C53 -30(3)
C55A C51 C55 C52 126(3)
C53 C54 C55 C51 71(4)
C55A C54 C55 C51 -60(4)
C53 C54 C55 C55A 131(4)
C55A C54 C55 C53 -131(4)
C53 C54 C55 C52 25(3)
C55A C54 C55 C52 -106(3)
C54 C55 C55A C51 -121(3)
C53 C55 C55A C51 -92(3)
C52 C55 C55A C51 -40(2)
C51 C55 C55A C54 121(3)
C53 C55 C55A C54 29(2)
C52 C55 C55A C54 81(3)
C52 C51 C55A C55 72(4)
C55 C51 C55A C54 -49(3)
C52 C51 C55A C54 24(4)
C53 C54 C55A C55 -61(4)
C53 C54 C55A C51 -20(4)
C55 C54 C55A C51 41(3)
C61A C62 C63 C65 -11(5)
C61A C61 C64 C65 -97(5)
C61A C64 C65 C63 35(9)
C61 C64 C65 C63 87(8)
C65 C64 C61A C61 90(5)
C65 C64 C61A C62 -27(5)
C61 C64 C61A C62 -117(4)
C64 C61 C61A C62 94(5)
C63 C62 C61A C64 30(6)
C63 C62 C61A C61 -52(7)
